data_2239837
loop_
_publ_author_name
'Hayour, Hasna'
'Bouraiou, Abdelmalek'
'Bouacida, Sofiane'
'Benzerka, Saida'
'Belfaitah, Ali'

_publ_section_title
;
 Crystal structure of ethyl 2-chloro-6-methylquinoline-3-carboxylate
;
_journal_coeditor_code HB7259
_journal_issue 9
_journal_name_full 'Acta Crystallographica Section E'
_journal_page_first o941
_journal_paper_doi 10.1107/S1600536814016900
_journal_volume 70
_journal_year 2014
_chemical_formula_iupac 'C13 H12 Cl N O2'
_chemical_formula_moiety 'C13 H12 Cl N O2'
_chemical_formula_sum 'C13 H12 Cl N O2'
_chemical_formula_weight 249.69
_chemical_name_systematic
;
Ethyl 2-chloro-6-methylquinoline-3-carboxylate
;
_space_group_crystal_system triclinic
_space_group_IT_number 2
_space_group_name_Hall '-P 1'
_space_group_name_H-M_alt 'P -1'
_symmetry_space_group_name_Hall '-P 1'
_symmetry_space_group_name_H-M 'P -1'
_atom_sites_solution_hydrogens geom
_atom_sites_solution_primary direct
_atom_sites_solution_secondary difmap
_audit_conform_dict_name cif_core.dic
_audit_conform_dict_version 2.3
_audit_creation_method 'WinGX routine CIF_UPDATE'
_cell_angle_alpha 98.238(6)
_cell_angle_beta 90.123(5)
_cell_angle_gamma 96.429(6)
_cell_formula_units_Z 2
_cell_length_a 6.0391(5)
_cell_length_b 7.2986(6)
_cell_length_c 13.4323(12)
_cell_measurement_reflns_used 2875
_cell_measurement_temperature 150(2)
_cell_measurement_theta_max 25.03
_cell_measurement_theta_min 2.84
_cell_volume 582.16(9)
_computing_cell_refinement 'SAINT (Bruker, 2006)'
_computing_data_collection 'APEX2 (Bruker, 2006)'
_computing_data_reduction 'SAINT (Bruker, 2006)'
_computing_molecular_graphics 'ORTEP-3 for Windows (Farrugia, 2012) and DIAMOND (Brandenburg & Berndt, 2001)'
_computing_publication_material 'WinGX (Farrugia, 2012)'
_computing_structure_refinement 'SHELXL97 (Sheldrick, 2008)'
_computing_structure_solution 'SIR2002 (Burla <i>et al.</i>, 2005)'
_diffrn_ambient_temperature 150(2)
_diffrn_measured_fraction_theta_full 0.998
_diffrn_measured_fraction_theta_max 0.998
_diffrn_measurement_device_type 'Bruker APEXII'
_diffrn_measurement_method 'CCD rotation images, thin slices'
_diffrn_radiation_monochromator graphite
_diffrn_radiation_type MoK\a
_diffrn_radiation_wavelength 0.71073
_diffrn_reflns_av_R_equivalents 0.0156
_diffrn_reflns_limit_h_max 7
_diffrn_reflns_limit_h_min -7
_diffrn_reflns_limit_k_max 8
_diffrn_reflns_limit_k_min -8
_diffrn_reflns_limit_l_max 15
_diffrn_reflns_limit_l_min -16
_diffrn_reflns_number 5190
_diffrn_reflns_theta_full 25.05
_diffrn_reflns_theta_max 25.05
_diffrn_reflns_theta_min 2.84
_exptl_absorpt_coefficient_mu 0.316
_exptl_absorpt_correction_T_max 0.7468
_exptl_absorpt_correction_T_min 0.6900
_exptl_absorpt_correction_type multi-scan
_exptl_absorpt_process_details '(SADABS; Bruker, 2006)'
_exptl_crystal_colour colourless
_exptl_crystal_density_diffrn 1.424
_exptl_crystal_density_method 'not measured'
_exptl_crystal_description BLOCK
_exptl_crystal_F_000 260
_exptl_crystal_size_max 0.18
_exptl_crystal_size_mid 0.14
_exptl_crystal_size_min 0.12
_refine_diff_density_max 0.252
_refine_diff_density_min -0.195
_refine_ls_extinction_method none
_refine_ls_goodness_of_fit_ref 1.056
_refine_ls_hydrogen_treatment constr
_refine_ls_matrix_type full
_refine_ls_number_parameters 156
_refine_ls_number_reflns 2061
_refine_ls_number_restraints 0
_refine_ls_restrained_S_all 1.056
_refine_ls_R_factor_all 0.0314
_refine_ls_R_factor_gt 0.0281
_refine_ls_shift/su_max 0
_refine_ls_shift/su_mean 0
_refine_ls_structure_factor_coef Fsqd
_refine_ls_weighting_details 'calc w=1/[\s^2^(Fo^2^)+(0.0383P)^2^+0.2333P] where P=(Fo^2^+2Fc^2^)/3'
_refine_ls_weighting_scheme calc
_refine_ls_wR_factor_gt 0.0758
_refine_ls_wR_factor_ref 0.0781
_reflns_number_gt 1872
_reflns_number_total 2061
_reflns_threshold_expression I>2\s(I)
_cod_data_source_file hb7259sup1.cif
_cod_data_source_block I
_cod_database_code 2239837
_cod_database_fobs_code 2239837

loop_
_space_group_symop_operation_xyz
'x, y, z'
'-x, -y, -z'

loop_
_atom_site_type_symbol
_atom_site_label
_atom_site_fract_x
_atom_site_fract_y
_atom_site_fract_z
_atom_site_U_iso_or_equiv
_atom_site_adp_type
_atom_site_calc_flag
_atom_site_refinement_flags
_atom_site_occupancy
_atom_site_symmetry_multiplicity
C C10 0.6109(2) 0.4100(2) 0.31856(11) 0.0233(3) Uani d . 1 1
C C11 0.7716(3) 0.2270(2) -0.23686(11) 0.0281(4) Uani d . 1 1
H H11A 0.7218 0.3141 -0.2768 0.042 Uiso calc R 1 1
H H11B 0.7582 0.105 -0.2757 0.042 Uiso calc R 1 1
H H11C 0.9246 0.2644 -0.2169 0.042 Uiso calc R 1 1
C C12 0.7931(3) 0.6667(2) 0.42998(12) 0.0356(4) Uani d . 1 1
H H12A 0.9531 0.6636 0.4327 0.043 Uiso calc R 1 1
H H12B 0.7258 0.5967 0.4805 0.043 Uiso calc R 1 1
C C13 0.7400(4) 0.8609(3) 0.44891(14) 0.0491(5) Uani d . 1 1
H H13A 0.8105 0.9297 0.3995 0.074 Uiso calc R 1 1
H H13B 0.7934 0.9171 0.5149 0.074 Uiso calc R 1 1
H H13C 0.5815 0.8625 0.4447 0.074 Uiso calc R 1 1
O O1 0.70435(19) 0.58589(15) 0.33028(8) 0.0290(3) Uani d . 1 1
O O2 0.6007(2) 0.31046(17) 0.38231(9) 0.0374(3) Uani d . 1 1
C C1 0.3008(2) 0.27029(19) 0.19204(11) 0.0204(3) Uani d . 1 1
C C2 0.5237(2) 0.35132(19) 0.21333(11) 0.0203(3) Uani d . 1 1
C C3 0.6587(2) 0.36577(19) 0.13282(11) 0.0209(3) Uani d . 1 1
H H3 0.804 0.4231 0.1429 0.025 Uiso calc R 1 1
C C4 0.5801(2) 0.29487(19) 0.03486(11) 0.0193(3) Uani d . 1 1
C C5 0.7131(2) 0.29932(19) -0.05125(11) 0.0216(3) Uani d . 1 1
H H5 0.8595 0.3552 -0.0441 0.026 Uiso calc R 1 1
C C6 0.6313(2) 0.22322(19) -0.14494(11) 0.0217(3) Uani d . 1 1
C C7 0.4081(3) 0.1369(2) -0.15399(11) 0.0242(3) Uani d . 1 1
H H7 0.3517 0.083 -0.2172 0.029 Uiso calc R 1 1
C C8 0.2740(2) 0.1305(2) -0.07286(11) 0.0231(3) Uani d . 1 1
H H8 0.1283 0.0733 -0.0812 0.028 Uiso calc R 1 1
C C9 0.3560(2) 0.21049(19) 0.02358(11) 0.0198(3) Uani d . 1 1
Cl Cl1 0.11327(6) 0.26599(5) 0.29105(3) 0.02749(13) Uani d . 1 1
N N1 0.2174(2) 0.20436(16) 0.10369(9) 0.0218(3) Uani d . 1 1

loop_
_atom_site_aniso_label
_atom_site_aniso_U_11
_atom_site_aniso_U_22
_atom_site_aniso_U_33
_atom_site_aniso_U_12
_atom_site_aniso_U_13
_atom_site_aniso_U_23
C10 0.0187(7) 0.0291(8) 0.0229(8) 0.0065(6) 0.0032(6) 0.0034(6)
C11 0.0327(9) 0.0288(8) 0.0235(8) 0.0071(7) 0.0035(7) 0.0039(6)
C12 0.0407(10) 0.0442(10) 0.0191(8) 0.0002(8) -0.0072(7) -0.0014(7)
C13 0.0723(14) 0.0412(11) 0.0298(10) 0.0039(10) -0.0100(9) -0.0065(8)
O1 0.0382(6) 0.0265(6) 0.0204(5) -0.0006(5) -0.0049(5) 0.0009(4)
O2 0.0440(7) 0.0414(7) 0.0278(6) -0.0020(5) -0.0028(5) 0.0144(5)
C1 0.0213(7) 0.0180(7) 0.0237(8) 0.0053(6) 0.0043(6) 0.0061(6)
C2 0.0212(7) 0.0177(7) 0.0231(7) 0.0056(6) 0.0015(6) 0.0040(6)
C3 0.0185(7) 0.0188(7) 0.0253(8) 0.0014(6) -0.0005(6) 0.0034(6)
C4 0.0202(7) 0.0144(7) 0.0240(7) 0.0040(5) 0.0008(6) 0.0039(6)
C5 0.0190(7) 0.0195(7) 0.0270(8) 0.0029(6) 0.0014(6) 0.0052(6)
C6 0.0266(8) 0.0169(7) 0.0235(7) 0.0070(6) 0.0022(6) 0.0058(6)
C7 0.0306(8) 0.0202(7) 0.0218(8) 0.0044(6) -0.0045(6) 0.0023(6)
C8 0.0217(7) 0.0193(7) 0.0279(8) 0.0002(6) -0.0031(6) 0.0043(6)
C9 0.0209(7) 0.0155(7) 0.0241(7) 0.0043(5) 0.0005(6) 0.0053(6)
Cl1 0.0230(2) 0.0336(2) 0.0276(2) 0.00604(15) 0.00824(15) 0.00777(16)
N1 0.0200(6) 0.0194(6) 0.0267(7) 0.0027(5) 0.0020(5) 0.0052(5)

loop_
_atom_type_symbol
_atom_type_description
_atom_type_scat_dispersion_real
_atom_type_scat_dispersion_imag
_atom_type_scat_source
C C 0.0033 0.0016 'International Tables Vol C Tables 4.2.6.8 and 6.1.1.4'
H H 0 0 'International Tables Vol C Tables 4.2.6.8 and 6.1.1.4'
Cl Cl 0.1484 0.1585 'International Tables Vol C Tables 4.2.6.8 and 6.1.1.4'
N N 0.0061 0.0033 'International Tables Vol C Tables 4.2.6.8 and 6.1.1.4'
O O 0.0106 0.006 'International Tables Vol C Tables 4.2.6.8 and 6.1.1.4'

loop_
_geom_angle_atom_site_label_1
_geom_angle_atom_site_label_2
_geom_angle_atom_site_label_3
_geom_angle
O2 C10 O1 125.26(14)
O2 C10 C2 124.26(14)
O1 C10 C2 110.47(12)
C6 C11 H11A 109.5
C6 C11 H11B 109.5
H11A C11 H11B 109.5
C6 C11 H11C 109.5
H11A C11 H11C 109.5
H11B C11 H11C 109.5
O1 C12 C13 107.55(14)
O1 C12 H12A 110.2
C13 C12 H12A 110.2
O1 C12 H12B 110.2
C13 C12 H12B 110.2
H12A C12 H12B 108.5
C12 C13 H13A 109.5
C12 C13 H13B 109.5
H13A C13 H13B 109.5
C12 C13 H13C 109.5
H13A C13 H13C 109.5
H13B C13 H13C 109.5
C10 O1 C12 117.45(12)
N1 C1 C2 125.71(13)
N1 C1 Cl1 115.40(11)
C2 C1 Cl1 118.82(11)
C3 C2 C1 116.71(13)
C3 C2 C10 121.18(13)
C1 C2 C10 122.05(13)
C2 C3 C4 120.61(13)
C2 C3 H3 119.7
C4 C3 H3 119.7
C3 C4 C5 123.51(13)
C3 C4 C9 117.37(13)
C5 C4 C9 119.10(13)
C6 C5 C4 121.45(13)
C6 C5 H5 119.3
C4 C5 H5 119.3
C5 C6 C7 118.37(13)
C5 C6 C11 121.79(13)
C7 C6 C11 119.84(13)
C8 C7 C6 121.99(14)
C8 C7 H7 119
C6 C7 H7 119
C7 C8 C9 119.98(14)
C7 C8 H8 120
C9 C8 H8 120
N1 C9 C8 118.90(13)
N1 C9 C4 122.00(13)
C8 C9 C4 119.10(13)
C1 N1 C9 117.48(12)

loop_
_geom_bond_atom_site_label_1
_geom_bond_atom_site_label_2
_geom_bond_distance
C10 O2 1.1971(18)
C10 O1 1.3308(18)
C10 C2 1.494(2)
C11 C6 1.501(2)
C11 H11A 0.96
C11 H11B 0.96
C11 H11C 0.96
C12 O1 1.4588(19)
C12 C13 1.475(3)
C12 H12A 0.97
C12 H12B 0.97
C13 H13A 0.96
C13 H13B 0.96
C13 H13C 0.96
C1 N1 1.2935(19)
C1 C2 1.419(2)
C1 Cl1 1.7501(14)
C2 C3 1.365(2)
C3 C4 1.404(2)
C3 H3 0.93
C4 C5 1.411(2)
C4 C9 1.421(2)
C5 C6 1.368(2)
C5 H5 0.93
C6 C7 1.420(2)
C7 C8 1.362(2)
C7 H7 0.93
C8 C9 1.407(2)
C8 H8 0.93
C9 N1 1.3673(19)

loop_
_geom_torsion_atom_site_label_1
_geom_torsion_atom_site_label_2
_geom_torsion_atom_site_label_3
_geom_torsion_atom_site_label_4
_geom_torsion
O2 C10 O1 C12 -2.8(2)
C2 C10 O1 C12 178.41(12)
C13 C12 O1 C10 -140.62(16)
N1 C1 C2 C3 2.2(2)
Cl1 C1 C2 C3 -174.62(10)
N1 C1 C2 C10 -174.93(13)
Cl1 C1 C2 C10 8.23(18)
O2 C10 C2 C3 -123.43(17)
O1 C10 C2 C3 55.34(18)
O2 C10 C2 C1 53.6(2)
O1 C10 C2 C1 -127.63(14)
C1 C2 C3 C4 -2.9(2)
C10 C2 C3 C4 174.25(12)
C2 C3 C4 C5 -177.71(13)
C2 C3 C4 C9 0.7(2)
C3 C4 C5 C6 177.92(13)
C9 C4 C5 C6 -0.4(2)
C4 C5 C6 C7 -0.6(2)
C4 C5 C6 C11 -179.88(13)
C5 C6 C7 C8 1.0(2)
C11 C6 C7 C8 -179.76(13)
C6 C7 C8 C9 -0.2(2)
C7 C8 C9 N1 179.20(12)
C7 C8 C9 C4 -0.9(2)
C3 C4 C9 N1 2.7(2)
C5 C4 C9 N1 -178.89(12)
C3 C4 C9 C8 -177.25(12)
C5 C4 C9 C8 1.2(2)
C2 C1 N1 C9 1.0(2)
Cl1 C1 N1 C9 177.90(9)
C8 C9 N1 C1 176.48(12)
C4 C9 N1 C1 -3.4(2)
